data_4085912
loop_
_publ_author_name
'Tanaka, Kimiya'
'Kamono, Megumi'
'Tanabe, Makoto'
'Osakada, Kohtaro'

_publ_section_title
;
 Ring Expansion of Cyclic Triplatinum(0) Silylene Complexes Induced by
 Insertion of Alkyne into a Si--Pt Bond
;
_journal_issue 12
_journal_name_full Organometallics
_journal_page_first 2985
_journal_paper_doi 10.1021/acs.organomet.5b00291
_journal_volume 34
_journal_year 2015
_chemical_formula_moiety 'C45 H51 F6 P3 Pt3 Si3'
_chemical_formula_sum 'C45 H51 F6 P3 Pt3 Si3'
_chemical_formula_weight 1468.34
_space_group_crystal_system monoclinic
_space_group_IT_number 14
_space_group_name_Hall '-P 2ybc'
_space_group_name_H-M_alt 'P 1 21/c 1'
_symmetry_space_group_name_Hall '-P 2ybc'
_symmetry_space_group_name_H-M 'P 1 21/c 1'
_atom_sites_solution_hydrogens geom
_atom_sites_solution_primary direct
_atom_sites_solution_secondary difmap
_cell_angle_alpha 90.0000
_cell_angle_beta 101.772(7)
_cell_angle_gamma 90.0000
_cell_formula_units_Z 4
_cell_length_a 14.329(2)
_cell_length_b 27.885(3)
_cell_length_c 12.582(2)
_cell_measurement_reflns_used 11743
_cell_measurement_temperature 153
_cell_measurement_theta_max 27.45
_cell_measurement_theta_min 3.03
_cell_volume 4921.6(12)
_computing_cell_refinement CrystalClear
_computing_data_collection 'CrystalClear (Rigaku/MSC Inc., 2006)'
_computing_data_reduction CrystalClear
_computing_molecular_graphics 'CrystalStructure 4.1'
_computing_publication_material 'CrystalStructure 4.1 (Rigaku, 2014)'
_computing_structure_refinement 'SHELXL2013 (Sheldrick, 2008)'
_computing_structure_solution 'SHELXS2013 (Sheldrick, 2008)'
_diffrn_ambient_temperature 153
_diffrn_detector_area_resol_mean 7.314
_diffrn_measured_fraction_theta_full 0.954
_diffrn_measured_fraction_theta_max 0.916
_diffrn_measurement_device_type 'Rigaku Saturn70'
_diffrn_measurement_method \w
_diffrn_radiation_type 'Mo K\a'
_diffrn_radiation_wavelength 0.71075
_diffrn_reflns_av_R_equivalents 0.0616
_diffrn_reflns_laue_measured_fraction_full 0.954
_diffrn_reflns_laue_measured_fraction_max 0.916
_diffrn_reflns_limit_h_max 16
_diffrn_reflns_limit_h_min -17
_diffrn_reflns_limit_k_max 36
_diffrn_reflns_limit_k_min -36
_diffrn_reflns_limit_l_max 12
_diffrn_reflns_limit_l_min -16
_diffrn_reflns_number 36453
_diffrn_reflns_point_group_measured_fraction_full 0.954
_diffrn_reflns_point_group_measured_fraction_max 0.916
_diffrn_reflns_theta_full 25.242
_diffrn_reflns_theta_max 27.464
_diffrn_reflns_theta_min 3.122
_diffrn_standards_number 0
_exptl_absorpt_coefficient_mu 8.696
_exptl_absorpt_correction_T_max 0.419
_exptl_absorpt_correction_T_min 0.270
_exptl_absorpt_correction_type multi-scan
_exptl_absorpt_process_details 'REQAB (Rigaku, 1998)'
_exptl_crystal_colour red
_exptl_crystal_density_diffrn 1.982
_exptl_crystal_density_method 'not measured'
_exptl_crystal_description prism
_exptl_crystal_F_000 2784.00
_exptl_crystal_size_max 0.150
_exptl_crystal_size_mid 0.150
_exptl_crystal_size_min 0.100
_refine_diff_density_max 4.81
_refine_diff_density_min -2.70
_refine_ls_extinction_method none
_refine_ls_goodness_of_fit_ref 1.112
_refine_ls_hydrogen_treatment constr
_refine_ls_number_parameters 550
_refine_ls_number_reflns 10324
_refine_ls_number_restraints 0
_refine_ls_R_factor_all 0.0680
_refine_ls_R_factor_gt 0.0509
_refine_ls_shift/su_max 0.001
_refine_ls_structure_factor_coef Fsqd
_refine_ls_weighting_details 'w = 1/[\s^2^(Fo^2^)+(0.0610P)^2^+0.0000P] where P=(Fo^2^+2Fc^2^)/3'
_refine_ls_weighting_scheme calc
_refine_ls_wR_factor_gt 0.1220
_refine_ls_wR_factor_ref 0.1336
_reflns_number_gt 7906
_reflns_number_total 10324
_reflns_threshold_expression F^2^>2.0\s(F^2^)
_cod_data_source_file om5b00291_si_001.cif
_cod_data_source_block complex2
_cod_depositor_comments 'Adding full bibliography for 4085912--4085914.cif.'
_cod_original_cell_volume 4921.5(13)
_cod_database_code 4085912

loop_
_symmetry_equiv_pos_site_id
_space_group_symop_operation_xyz
1 +X,+Y,+Z
2 -X,1/2+Y,1/2-Z
3 -X,-Y,-Z
4 +X,1/2-Y,1/2+Z

loop_
_atom_site_label
_atom_site_type_symbol
_atom_site_fract_x
_atom_site_fract_y
_atom_site_fract_z
_atom_site_U_iso_or_equiv
_atom_site_adp_type
_atom_site_occupancy
_atom_site_site_symmetry_multiplicity
_atom_site_calc_flag
_atom_site_refinement_flags
Pt1 Pt 0.37167(2) 0.37163(2) 0.25064(3) 0.02200(11) Uani 1 4 d .
Pt2 Pt 0.17714(2) 0.36667(2) 0.21228(3) 0.02282(11) Uani 1 4 d .
Pt3 Pt 0.27535(2) 0.30609(2) 0.10501(3) 0.02397(11) Uani 1 4 d .
P1 P 0.51554(16) 0.39816(8) 0.3408(2) 0.0275(5) Uani 1 4 d .
P2 P 0.03914(18) 0.39384(9) 0.2506(2) 0.0310(5) Uani 1 4 d .
P3 P 0.27676(18) 0.24576(9) -0.0144(2) 0.0401(7) Uani 1 4 d .
Si1 Si 0.10853(17) 0.32010(9) 0.0616(2) 0.0245(5) Uani 1 4 d .
Si2 Si 0.43509(17) 0.32889(8) 0.1216(2) 0.0237(5) Uani 1 4 d .
Si3 Si 0.27029(18) 0.43279(8) 0.2868(2) 0.0239(5) Uani 1 4 d .
F1 F -0.0066(5) 0.4476(2) -0.3332(5) 0.0523(17) Uani 1 4 d .
F2 F -0.1565(5) 0.1508(2) 0.0408(6) 0.0577(18) Uani 1 4 d .
F3 F 0.4753(4) 0.4546(3) -0.2592(6) 0.067(2) Uani 1 4 d .
F4 F 0.7804(4) 0.2004(3) 0.2509(5) 0.0573(19) Uani 1 4 d .
F5 F 0.2567(5) 0.5902(3) -0.0470(7) 0.080(3) Uani 1 4 d .
F6 F 0.2049(4) 0.5105(2) 0.7122(5) 0.0522(17) Uani 1 4 d .
C1 C 0.0693(6) 0.3592(3) -0.0624(7) 0.0257(19) Uani 1 4 d .
C2 C 0.1361(8) 0.3756(3) -0.1222(8) 0.034(2) Uani 1 4 d .
C3 C 0.1112(7) 0.4053(4) -0.2117(8) 0.038(2) Uani 1 4 d .
C4 C 0.0181(8) 0.4194(3) -0.2423(8) 0.039(2) Uani 1 4 d .
C5 C -0.0518(7) 0.4066(4) -0.1862(8) 0.041(3) Uani 1 4 d .
C6 C -0.0250(8) 0.3765(4) -0.0988(8) 0.037(2) Uani 1 4 d .
C7 C 0.0151(6) 0.2715(3) 0.0527(7) 0.028(2) Uani 1 4 d .
C8 C -0.0525(6) 0.2591(3) -0.0411(8) 0.031(2) Uani 1 4 d .
C9 C -0.1122(7) 0.2190(4) -0.0461(9) 0.038(2) Uani 1 4 d .
C10 C -0.1015(7) 0.1907(4) 0.0440(10) 0.040(3) Uani 1 4 d .
C11 C -0.0385(7) 0.2012(3) 0.1386(9) 0.038(2) Uani 1 4 d .
C12 C 0.0206(7) 0.2417(3) 0.1436(8) 0.033(2) Uani 1 4 d .
C13 C 0.5450(6) 0.2897(3) 0.1545(7) 0.028(2) Uani 1 4 d .
C14 C 0.5468(7) 0.2525(4) 0.2316(8) 0.035(2) Uani 1 4 d .
C15 C 0.6256(7) 0.2230(4) 0.2657(9) 0.043(3) Uani 1 4 d .
C16 C 0.7019(7) 0.2302(4) 0.2182(9) 0.038(2) Uani 1 4 d .
C17 C 0.7086(7) 0.2655(4) 0.1454(8) 0.040(2) Uani 1 4 d .
C18 C 0.6288(7) 0.2950(4) 0.1127(8) 0.032(2) Uani 1 4 d .
C19 C 0.4515(7) 0.3674(3) 0.0034(8) 0.029(2) Uani 1 4 d .
C20 C 0.4741(7) 0.3486(4) -0.0923(8) 0.043(3) Uani 1 4 d .
C21 C 0.4790(8) 0.3771(5) -0.1807(9) 0.048(3) Uani 1 4 d .
C22 C 0.4639(7) 0.4252(5) -0.1746(9) 0.048(3) Uani 1 4 d .
C23 C 0.4397(8) 0.4474(4) -0.0855(9) 0.047(3) Uani 1 4 d .
C24 C 0.4309(7) 0.4174(4) 0.0026(8) 0.035(2) Uani 1 4 d .
C25 C 0.2637(7) 0.4839(3) 0.1861(7) 0.029(2) Uani 1 4 d .
C26 C 0.3017(6) 0.5301(3) 0.2132(8) 0.033(2) Uani 1 4 d .
C27 C 0.2964(7) 0.5660(4) 0.1359(10) 0.043(3) Uani 1 4 d .
C28 C 0.2613(8) 0.5552(4) 0.0299(10) 0.049(3) Uani 1 4 d .
C29 C 0.2259(8) 0.5105(5) -0.0032(10) 0.054(3) Uani 1 4 d .
C30 C 0.2294(7) 0.4753(4) 0.0766(8) 0.038(2) Uani 1 4 d .
C31 C 0.2620(6) 0.4613(3) 0.4219(7) 0.0239(18) Uani 1 4 d .
C32 C 0.2113(6) 0.5044(3) 0.4268(8) 0.029(2) Uani 1 4 d .
C33 C 0.1899(7) 0.5213(4) 0.5246(9) 0.041(2) Uani 1 4 d .
C34 C 0.2224(7) 0.4948(4) 0.6145(8) 0.035(2) Uani 1 4 d .
C35 C 0.2717(6) 0.4521(4) 0.6149(8) 0.036(2) Uani 1 4 d .
C36 C 0.2906(6) 0.4359(3) 0.5177(7) 0.030(2) Uani 1 4 d .
C37 C 0.5199(8) 0.4493(4) 0.4312(9) 0.045(3) Uani 1 4 d .
C38 C 0.5997(7) 0.4174(4) 0.2589(9) 0.048(3) Uani 1 4 d .
C39 C 0.5869(8) 0.3545(4) 0.4319(10) 0.056(3) Uani 1 4 d .
C40 C 0.0011(8) 0.4510(4) 0.1861(9) 0.044(3) Uani 1 4 d .
C41 C 0.0360(7) 0.4047(4) 0.3933(8) 0.043(3) Uani 1 4 d .
C42 C -0.0684(7) 0.3576(4) 0.2134(9) 0.044(3) Uani 1 4 d .
C43 C 0.2614(10) 0.2670(5) -0.1562(9) 0.068(4) Uani 1 4 d .
C44 C 0.3847(7) 0.2089(4) -0.0042(9) 0.045(3) Uani 1 4 d .
C45 C 0.1857(8) 0.1987(4) -0.0333(13) 0.072(5) Uani 1 4 d .
H2 H 0.20071 0.36597 -0.1002 0.0411 Uiso 1 4 calc R
H3 H 0.15757 0.41571 -0.25081 0.0453 Uiso 1 4 calc R
H5 H -0.11536 0.41808 -0.20718 0.0495 Uiso 1 4 calc R
H6 H -0.0724 0.36673 -0.06044 0.0445 Uiso 1 4 calc R
H8 H -0.05789 0.2788 -0.10361 0.0369 Uiso 1 4 calc R
H9 H -0.15834 0.21182 -0.10978 0.0454 Uiso 1 4 calc R
H11 H -0.03483 0.18114 0.20045 0.0460 Uiso 1 4 calc R
H12 H 0.06452 0.249 0.20894 0.0394 Uiso 1 4 calc R
H14 H 0.49181 0.24752 0.26148 0.0423 Uiso 1 4 calc R
H15 H 0.62622 0.199 0.31942 0.0517 Uiso 1 4 calc R
H17 H 0.76501 0.26984 0.11782 0.0475 Uiso 1 4 calc R
H18 H 0.63108 0.3195 0.0607 0.0385 Uiso 1 4 calc R
H20 H 0.48635 0.31519 -0.09604 0.0513 Uiso 1 4 calc R
H21 H 0.49268 0.36335 -0.2449 0.0578 Uiso 1 4 calc R
H23 H 0.42945 0.48099 -0.08367 0.0561 Uiso 1 4 calc R
H24 H 0.41061 0.43099 0.06326 0.0418 Uiso 1 4 calc R
H26 H 0.33156 0.53671 0.28631 0.0397 Uiso 1 4 calc R
H27 H 0.31709 0.59759 0.15672 0.0516 Uiso 1 4 calc R
H29 H 0.20013 0.50382 -0.07746 0.0651 Uiso 1 4 calc R
H30 H 0.20718 0.44404 0.05481 0.0454 Uiso 1 4 calc R
H32 H 0.19097 0.52248 0.36231 0.0352 Uiso 1 4 calc R
H33 H 0.15447 0.54992 0.52721 0.0490 Uiso 1 4 calc R
H35 H 0.29198 0.43446 0.68007 0.0428 Uiso 1 4 calc R
H36 H 0.32407 0.40657 0.51645 0.0359 Uiso 1 4 calc R
H37A H 0.48511 0.47626 0.39152 0.0543 Uiso 1 4 calc R
H37B H 0.58647 0.45863 0.45845 0.0543 Uiso 1 4 calc R
H37C H 0.49057 0.44071 0.49245 0.0543 Uiso 1 4 calc R
H38A H 0.62342 0.38938 0.22565 0.0571 Uiso 1 4 calc R
H38B H 0.65328 0.43408 0.30507 0.0571 Uiso 1 4 calc R
H38C H 0.56774 0.43922 0.20181 0.0571 Uiso 1 4 calc R
H39A H 0.55409 0.34634 0.49059 0.0670 Uiso 1 4 calc R
H39B H 0.64938 0.36836 0.46267 0.0670 Uiso 1 4 calc R
H39C H 0.59528 0.32546 0.39095 0.0670 Uiso 1 4 calc R
H40A H -0.05528 0.46254 0.21135 0.0530 Uiso 1 4 calc R
H40B H -0.01472 0.44683 0.1071 0.0530 Uiso 1 4 calc R
H40C H 0.05268 0.4745 0.20503 0.0530 Uiso 1 4 calc R
H41A H -0.02876 0.41372 0.39946 0.0519 Uiso 1 4 calc R
H41B H 0.08016 0.43071 0.4214 0.0519 Uiso 1 4 calc R
H41C H 0.05498 0.37546 0.43542 0.0519 Uiso 1 4 calc R
H42A H -0.08535 0.35437 0.13427 0.0523 Uiso 1 4 calc R
H42B H -0.12075 0.37313 0.23959 0.0523 Uiso 1 4 calc R
H42C H -0.05685 0.32573 0.24644 0.0523 Uiso 1 4 calc R
H43A H 0.19663 0.27946 -0.1806 0.0814 Uiso 1 4 calc R
H43B H 0.272 0.24033 -0.20305 0.0814 Uiso 1 4 calc R
H43C H 0.3076 0.29257 -0.16019 0.0814 Uiso 1 4 calc R
H44A H 0.37379 0.1843 -0.06107 0.0545 Uiso 1 4 calc R
H44B H 0.39963 0.1934 0.06717 0.0545 Uiso 1 4 calc R
H44C H 0.43818 0.2293 -0.01332 0.0545 Uiso 1 4 calc R
H45A H 0.18789 0.18194 0.03559 0.0859 Uiso 1 4 calc R
H45B H 0.1978 0.17585 -0.0881 0.0859 Uiso 1 4 calc R
H45C H 0.12258 0.21318 -0.0576 0.0859 Uiso 1 4 calc R

loop_
_atom_site_aniso_label
_atom_site_aniso_U_11
_atom_site_aniso_U_22
_atom_site_aniso_U_33
_atom_site_aniso_U_12
_atom_site_aniso_U_13
_atom_site_aniso_U_23
Pt1 0.0242(2) 0.01728(16) 0.0249(2) 0.00106(11) 0.00591(15) -0.00135(12)
Pt2 0.0239(2) 0.01926(16) 0.0257(2) 0.00193(12) 0.00599(15) -0.00076(12)
Pt3 0.0245(2) 0.01747(16) 0.0302(2) 0.00069(12) 0.00618(15) -0.00341(12)
P1 0.0269(13) 0.0222(11) 0.0326(13) -0.0022(9) 0.0042(10) -0.0033(9)
P2 0.0303(14) 0.0281(12) 0.0356(14) 0.0054(10) 0.0092(11) -0.0019(10)
P3 0.0319(16) 0.0309(14) 0.0560(18) 0.0006(11) 0.0056(13) -0.0218(12)
Si1 0.0250(14) 0.0236(12) 0.0242(13) 0.0037(9) 0.0033(11) -0.0027(9)
Si2 0.0235(13) 0.0209(11) 0.0277(13) -0.0005(9) 0.0078(11) -0.0031(9)
Si3 0.0289(14) 0.0179(11) 0.0257(13) 0.0055(9) 0.0072(11) -0.0005(9)
F1 0.067(4) 0.043(4) 0.045(4) 0.014(3) 0.009(3) 0.024(3)
F2 0.060(4) 0.039(4) 0.075(5) -0.021(3) 0.015(4) -0.004(3)
F3 0.045(4) 0.091(6) 0.060(4) -0.001(4) 0.003(3) 0.043(4)
F4 0.040(4) 0.061(5) 0.067(5) 0.026(3) 0.002(3) 0.004(4)
F5 0.069(5) 0.073(6) 0.100(6) 0.015(4) 0.022(4) 0.065(5)
F6 0.069(4) 0.048(4) 0.048(4) -0.016(3) 0.033(3) -0.021(3)
C1 0.017(5) 0.026(4) 0.032(5) -0.002(3) 0.003(4) -0.005(4)
C2 0.043(6) 0.030(5) 0.030(5) -0.008(4) 0.007(5) 0.002(4)
C3 0.036(6) 0.036(6) 0.045(6) 0.003(4) 0.018(5) 0.013(5)
C4 0.061(7) 0.023(5) 0.033(6) 0.005(4) 0.009(5) 0.011(4)
C5 0.037(6) 0.039(6) 0.047(6) 0.018(5) 0.009(5) 0.007(5)
C6 0.045(7) 0.034(5) 0.032(6) 0.010(4) 0.008(5) 0.012(4)
C7 0.026(5) 0.026(4) 0.030(5) 0.005(4) 0.006(4) -0.004(4)
C8 0.026(5) 0.028(5) 0.039(6) -0.003(4) 0.009(4) -0.002(4)
C9 0.018(5) 0.048(6) 0.050(6) -0.010(4) 0.013(5) -0.014(5)
C10 0.031(6) 0.030(5) 0.061(7) -0.009(4) 0.015(5) -0.002(5)
C11 0.036(6) 0.025(5) 0.051(7) 0.004(4) 0.004(5) 0.008(4)
C12 0.027(5) 0.030(5) 0.042(6) -0.001(4) 0.008(4) 0.003(4)
C13 0.026(5) 0.032(5) 0.026(5) -0.003(4) 0.008(4) -0.006(4)
C14 0.041(6) 0.032(5) 0.036(6) -0.005(4) 0.015(5) -0.004(4)
C15 0.047(7) 0.034(6) 0.051(7) 0.006(5) 0.017(6) 0.005(5)
C16 0.034(6) 0.034(5) 0.045(6) 0.008(4) 0.001(5) -0.004(5)
C17 0.034(6) 0.040(6) 0.045(6) 0.010(4) 0.008(5) 0.003(5)
C18 0.034(6) 0.032(5) 0.030(5) -0.002(4) 0.006(4) -0.004(4)
C19 0.032(6) 0.029(5) 0.027(5) 0.001(4) 0.006(4) -0.002(4)
C20 0.051(7) 0.036(6) 0.041(6) -0.002(5) 0.008(5) 0.009(5)
C21 0.043(7) 0.078(9) 0.027(6) -0.000(6) 0.014(5) 0.007(5)
C22 0.031(6) 0.067(8) 0.043(7) -0.006(5) -0.002(5) 0.034(6)
C23 0.052(7) 0.037(6) 0.051(7) -0.006(5) 0.011(6) 0.018(5)
C24 0.030(6) 0.032(5) 0.042(6) 0.002(4) 0.007(5) -0.002(4)
C25 0.039(6) 0.021(4) 0.028(5) 0.004(4) 0.014(4) -0.001(4)
C26 0.024(5) 0.033(5) 0.043(6) -0.003(4) 0.008(4) -0.003(4)
C27 0.029(6) 0.030(5) 0.070(8) 0.002(4) 0.012(5) 0.017(5)
C28 0.043(7) 0.048(7) 0.060(8) -0.000(5) 0.015(6) 0.028(6)
C29 0.057(8) 0.055(8) 0.044(7) 0.013(6) -0.004(6) 0.011(6)
C30 0.058(7) 0.028(5) 0.029(5) 0.009(4) 0.012(5) 0.008(4)
C31 0.025(5) 0.017(4) 0.029(5) -0.000(3) 0.004(4) -0.003(3)
C32 0.031(5) 0.023(4) 0.032(5) 0.009(4) 0.003(4) -0.005(4)
C33 0.046(7) 0.031(5) 0.050(7) 0.000(4) 0.018(5) -0.009(5)
C34 0.035(6) 0.049(6) 0.027(5) -0.012(4) 0.020(4) -0.019(4)
C35 0.028(6) 0.052(7) 0.025(5) -0.006(4) -0.000(4) 0.009(4)
C36 0.030(5) 0.024(4) 0.037(5) 0.004(4) 0.009(4) 0.000(4)
C37 0.041(6) 0.044(6) 0.051(7) -0.006(5) 0.009(5) -0.022(5)
C38 0.036(6) 0.050(7) 0.058(7) -0.018(5) 0.011(5) -0.019(6)
C39 0.044(7) 0.043(7) 0.072(9) -0.006(5) -0.009(6) 0.012(6)
C40 0.044(7) 0.034(6) 0.055(7) 0.008(5) 0.011(5) -0.002(5)
C41 0.039(6) 0.060(7) 0.035(6) 0.004(5) 0.015(5) -0.010(5)
C42 0.035(6) 0.037(6) 0.058(7) -0.003(4) 0.008(5) -0.001(5)
C43 0.094(10) 0.070(9) 0.037(7) 0.028(8) 0.007(7) -0.025(6)
C44 0.048(7) 0.043(6) 0.043(6) 0.019(5) 0.005(5) -0.012(5)
C45 0.033(7) 0.038(7) 0.154(14) 0.005(5) 0.043(8) -0.009(8)

loop_
_atom_type_symbol
_atom_type_description
_atom_type_scat_dispersion_real
_atom_type_scat_dispersion_imag
_atom_type_scat_source
C C 0.0033 0.0016
;
International Tables for Crystallography
(Vol. C, Tables 4.2.6.8 and 6.1.1.4)
;
H H 0.0000 0.0000
;
International Tables for Crystallography
(Vol. C, Table 6.1.1.4)
;
F F 0.0171 0.0103
;
International Tables for Crystallography
(Vol. C, Tables 4.2.6.8 and 6.1.1.4)
;
P P 0.1023 0.0942
;
International Tables for Crystallography
(Vol. C, Tables 4.2.6.8 and 6.1.1.4)
;
Pt Pt -1.7033 8.3905
;
International Tables for Crystallography
(Vol. C, Tables 4.2.6.8 and 6.1.1.4)
;
Si Si 0.0817 0.0704
;
International Tables for Crystallography
(Vol. C, Tables 4.2.6.8 and 6.1.1.4)
;

loop_
_geom_angle_atom_site_label_1
_geom_angle_atom_site_label_2
_geom_angle_atom_site_label_3
_geom_angle
_geom_angle_publ_flag
Pt2 Pt1 Pt3 59.597(15) yes
Pt2 Pt1 P1 153.64(7) yes
Pt2 Pt1 Si2 112.20(6) yes
Pt2 Pt1 Si3 54.63(6) yes
Pt3 Pt1 P1 146.33(7) yes
Pt3 Pt1 Si2 54.07(6) yes
Pt3 Pt1 Si3 111.46(6) yes
P1 Pt1 Si2 94.09(9) yes
P1 Pt1 Si3 101.65(8) yes
Si2 Pt1 Si3 148.02(8) yes
Pt1 Pt2 Pt3 60.524(16) yes
Pt1 Pt2 P2 148.27(7) yes
Pt1 Pt2 Si1 114.55(7) yes
Pt1 Pt2 Si3 54.24(6) yes
Pt3 Pt2 P2 151.18(6) yes
Pt3 Pt2 Si1 55.22(6) yes
Pt3 Pt2 Si3 111.98(7) yes
P2 Pt2 Si1 96.76(9) yes
P2 Pt2 Si3 95.86(9) yes
Si1 Pt2 Si3 150.02(9) yes
Pt1 Pt3 Pt2 59.878(17) yes
Pt1 Pt3 P3 150.05(7) yes
Pt1 Pt3 Si1 112.88(6) yes
Pt1 Pt3 Si2 54.01(6) yes
Pt2 Pt3 P3 150.07(7) yes
Pt2 Pt3 Si1 54.16(6) yes
Pt2 Pt3 Si2 112.41(6) yes
P3 Pt3 Si1 96.59(9) yes
P3 Pt3 Si2 96.90(9) yes
Si1 Pt3 Si2 153.57(9) yes
Pt1 P1 C37 118.8(4) yes
Pt1 P1 C38 116.9(3) yes
Pt1 P1 C39 115.5(4) yes
C37 P1 C38 100.4(5) yes
C37 P1 C39 100.8(5) yes
C38 P1 C39 101.6(5) yes
Pt2 P2 C40 113.2(4) yes
Pt2 P2 C41 117.6(3) yes
Pt2 P2 C42 119.3(4) yes
C40 P2 C41 103.2(5) yes
C40 P2 C42 102.2(5) yes
C41 P2 C42 98.9(5) yes
Pt3 P3 C43 112.8(4) yes
Pt3 P3 C44 119.4(3) yes
Pt3 P3 C45 121.1(5) yes
C43 P3 C44 100.3(6) yes
C43 P3 C45 99.4(7) yes
C44 P3 C45 100.1(5) yes
Pt2 Si1 Pt3 70.62(6) yes
Pt2 Si1 C1 110.7(3) yes
Pt2 Si1 C7 128.3(3) yes
Pt3 Si1 C1 113.6(3) yes
Pt3 Si1 C7 124.2(3) yes
C1 Si1 C7 106.1(4) yes
Pt1 Si2 Pt3 71.92(8) yes
Pt1 Si2 C13 124.4(3) yes
Pt1 Si2 C19 112.6(3) yes
Pt3 Si2 C13 128.1(3) yes
Pt3 Si2 C19 111.2(3) yes
C13 Si2 C19 105.6(4) yes
Pt1 Si3 Pt2 71.13(7) yes
Pt1 Si3 C25 111.4(3) yes
Pt1 Si3 C31 129.2(3) yes
Pt2 Si3 C25 112.1(3) yes
Pt2 Si3 C31 123.3(3) yes
C25 Si3 C31 106.2(4) yes
Si1 C1 C2 120.5(6) yes
Si1 C1 C6 124.4(8) yes
C2 C1 C6 115.0(8) yes
C1 C2 C3 122.5(9) yes
C2 C3 C4 118.4(10) yes
F1 C4 C3 118.0(10) yes
F1 C4 C5 118.8(9) yes
C3 C4 C5 123.2(9) yes
C4 C5 C6 116.9(9) yes
C1 C6 C5 123.9(10) yes
Si1 C7 C8 125.6(7) yes
Si1 C7 C12 117.0(6) yes
C8 C7 C12 116.9(8) yes
C7 C8 C9 122.9(9) yes
C8 C9 C10 117.4(9) yes
F2 C10 C9 118.8(9) yes
F2 C10 C11 118.4(10) yes
C9 C10 C11 122.8(9) yes
C10 C11 C12 119.6(10) yes
C7 C12 C11 120.4(8) yes
Si2 C13 C14 118.1(7) yes
Si2 C13 C18 126.1(7) yes
C14 C13 C18 115.8(8) yes
C13 C14 C15 122.9(10) yes
C14 C15 C16 116.8(10) yes
F4 C16 C15 117.1(9) yes
F4 C16 C17 117.8(9) yes
C15 C16 C17 125.1(10) yes
C16 C17 C18 117.2(10) yes
C13 C18 C17 122.1(9) yes
Si2 C19 C20 123.2(7) yes
Si2 C19 C24 120.2(8) yes
C20 C19 C24 116.3(9) yes
C19 C20 C21 122.1(10) yes
C20 C21 C22 119.1(11) yes
F3 C22 C21 119.7(11) yes
F3 C22 C23 116.7(11) yes
C21 C22 C23 123.6(11) yes
C22 C23 C24 116.6(10) yes
C19 C24 C23 122.2(10) yes
Si3 C25 C26 124.0(7) yes
Si3 C25 C30 119.6(7) yes
C26 C25 C30 116.0(9) yes
C25 C26 C27 121.7(9) yes
C26 C27 C28 119.0(10) yes
F5 C28 C27 119.4(10) yes
F5 C28 C29 118.1(10) yes
C27 C28 C29 122.4(11) yes
C28 C29 C30 117.4(10) yes
C25 C30 C29 123.2(9) yes
Si3 C31 C32 121.4(6) yes
Si3 C31 C36 120.2(6) yes
C32 C31 C36 117.4(8) yes
C31 C32 C33 122.0(8) yes
C32 C33 C34 116.7(9) yes
F6 C34 C33 118.7(9) yes
F6 C34 C35 117.2(8) yes
C33 C34 C35 124.1(10) yes
C34 C35 C36 118.1(9) yes
C31 C36 C35 121.8(9) yes
C1 C2 H2 118.734 no
C3 C2 H2 118.729 no
C2 C3 H3 120.803 no
C4 C3 H3 120.797 no
C4 C5 H5 121.574 no
C6 C5 H5 121.570 no
C1 C6 H6 118.045 no
C5 C6 H6 118.045 no
C7 C8 H8 118.575 no
C9 C8 H8 118.562 no
C8 C9 H9 121.307 no
C10 C9 H9 121.335 no
C10 C11 H11 120.217 no
C12 C11 H11 120.224 no
C7 C12 H12 119.775 no
C11 C12 H12 119.783 no
C13 C14 H14 118.538 no
C15 C14 H14 118.520 no
C14 C15 H15 121.616 no
C16 C15 H15 121.614 no
C16 C17 H17 121.389 no
C18 C17 H17 121.391 no
C13 C18 H18 118.943 no
C17 C18 H18 118.916 no
C19 C20 H20 118.971 no
C21 C20 H20 118.972 no
C20 C21 H21 120.425 no
C22 C21 H21 120.428 no
C22 C23 H23 121.707 no
C24 C23 H23 121.706 no
C19 C24 H24 118.909 no
C23 C24 H24 118.902 no
C25 C26 H26 119.177 no
C27 C26 H26 119.146 no
C26 C27 H27 120.499 no
C28 C27 H27 120.500 no
C28 C29 H29 121.292 no
C30 C29 H29 121.297 no
C25 C30 H30 118.413 no
C29 C30 H30 118.422 no
C31 C32 H32 119.020 no
C33 C32 H32 119.005 no
C32 C33 H33 121.680 no
C34 C33 H33 121.666 no
C34 C35 H35 120.974 no
C36 C35 H35 120.959 no
C31 C36 H36 119.120 no
C35 C36 H36 119.126 no
P1 C37 H37A 109.472 no
P1 C37 H37B 109.462 no
P1 C37 H37C 109.471 no
H37A C37 H37B 109.485 no
H37A C37 H37C 109.465 no
H37B C37 H37C 109.472 no
P1 C38 H38A 109.483 no
P1 C38 H38B 109.468 no
P1 C38 H38C 109.469 no
H38A C38 H38B 109.474 no
H38A C38 H38C 109.468 no
H38B C38 H38C 109.465 no
P1 C39 H39A 109.474 no
P1 C39 H39B 109.474 no
P1 C39 H39C 109.474 no
H39A C39 H39B 109.465 no
H39A C39 H39C 109.473 no
H39B C39 H39C 109.468 no
P2 C40 H40A 109.465 no
P2 C40 H40B 109.472 no
P2 C40 H40C 109.471 no
H40A C40 H40B 109.467 no
H40A C40 H40C 109.479 no
H40B C40 H40C 109.475 no
P2 C41 H41A 109.468 no
P2 C41 H41B 109.471 no
P2 C41 H41C 109.480 no
H41A C41 H41B 109.463 no
H41A C41 H41C 109.475 no
H41B C41 H41C 109.470 no
P2 C42 H42A 109.465 no
P2 C42 H42B 109.479 no
P2 C42 H42C 109.473 no
H42A C42 H42B 109.479 no
H42A C42 H42C 109.465 no
H42B C42 H42C 109.466 no
P3 C43 H43A 109.474 no
P3 C43 H43B 109.479 no
P3 C43 H43C 109.469 no
H43A C43 H43B 109.476 no
H43A C43 H43C 109.476 no
H43B C43 H43C 109.453 no
P3 C44 H44A 109.472 no
P3 C44 H44B 109.475 no
P3 C44 H44C 109.471 no
H44A C44 H44B 109.474 no
H44A C44 H44C 109.466 no
H44B C44 H44C 109.469 no
P3 C45 H45A 109.477 no
P3 C45 H45B 109.474 no
P3 C45 H45C 109.479 no
H45A C45 H45B 109.450 no
H45A C45 H45C 109.479 no
H45B C45 H45C 109.468 no

loop_
_geom_bond_atom_site_label_1
_geom_bond_atom_site_label_2
_geom_bond_distance
_geom_bond_publ_flag
Pt1 Pt2 2.7337(6) yes
Pt1 Pt3 2.7514(7) yes
Pt1 P1 2.265(2) yes
Pt1 Si2 2.342(3) yes
Pt1 Si3 2.344(3) yes
Pt2 Pt3 2.7259(7) yes
Pt2 P2 2.260(3) yes
Pt2 Si1 2.342(2) yes
Pt2 Si3 2.356(2) yes
Pt3 P3 2.259(3) yes
Pt3 Si1 2.373(2) yes
Pt3 Si2 2.344(2) yes
P1 C37 1.818(11) yes
P1 C38 1.820(12) yes
P1 C39 1.833(12) yes
P2 C40 1.822(11) yes
P2 C41 1.829(11) yes
P2 C42 1.822(10) yes
P3 C43 1.850(12) yes
P3 C44 1.840(11) yes
P3 C45 1.831(12) yes
Si1 C1 1.893(9) yes
Si1 C7 1.893(9) yes
Si2 C13 1.893(9) yes
Si2 C19 1.888(10) yes
Si3 C25 1.897(9) yes
Si3 C31 1.902(9) yes
F1 C4 1.373(11) yes
F2 C10 1.360(12) yes
F3 C22 1.379(14) yes
F4 C16 1.391(12) yes
F5 C28 1.367(15) yes
F6 C34 1.376(12) yes
C1 C2 1.408(15) yes
C1 C6 1.420(13) yes
C2 C3 1.385(14) yes
C3 C4 1.368(14) yes
C4 C5 1.385(16) yes
C5 C6 1.374(14) yes
C7 C8 1.408(12) yes
C7 C12 1.401(14) yes
C8 C9 1.402(14) yes
C9 C10 1.364(16) yes
C10 C11 1.370(14) yes
C11 C12 1.407(13) yes
C13 C14 1.416(13) yes
C13 C18 1.414(14) yes
C14 C15 1.393(14) yes
C15 C16 1.363(16) yes
C16 C17 1.361(15) yes
C17 C18 1.402(14) yes
C19 C20 1.411(15) yes
C19 C24 1.423(13) yes
C20 C21 1.380(16) yes
C21 C22 1.365(18) yes
C22 C23 1.384(17) yes
C23 C24 1.415(16) yes
C25 C26 1.412(13) yes
C25 C30 1.385(13) yes
C26 C27 1.387(15) yes
C27 C28 1.360(17) yes
C28 C29 1.378(17) yes
C29 C30 1.397(16) yes
C31 C32 1.412(12) yes
C31 C36 1.386(12) yes
C32 C33 1.408(15) yes
C33 C34 1.352(14) yes
C34 C35 1.384(15) yes
C35 C36 1.381(14) yes
C2 H2 0.950 no
C3 H3 0.950 no
C5 H5 0.950 no
C6 H6 0.950 no
C8 H8 0.950 no
C9 H9 0.950 no
C11 H11 0.950 no
C12 H12 0.950 no
C14 H14 0.950 no
C15 H15 0.950 no
C17 H17 0.950 no
C18 H18 0.950 no
C20 H20 0.950 no
C21 H21 0.950 no
C23 H23 0.950 no
C24 H24 0.950 no
C26 H26 0.950 no
C27 H27 0.950 no
C29 H29 0.950 no
C30 H30 0.950 no
C32 H32 0.950 no
C33 H33 0.950 no
C35 H35 0.950 no
C36 H36 0.950 no
C37 H37A 0.980 no
C37 H37B 0.980 no
C37 H37C 0.980 no
C38 H38A 0.980 no
C38 H38B 0.980 no
C38 H38C 0.980 no
C39 H39A 0.980 no
C39 H39B 0.980 no
C39 H39C 0.980 no
C40 H40A 0.980 no
C40 H40B 0.980 no
C40 H40C 0.980 no
C41 H41A 0.980 no
C41 H41B 0.980 no
C41 H41C 0.980 no
C42 H42A 0.980 no
C42 H42B 0.980 no
C42 H42C 0.980 no
C43 H43A 0.980 no
C43 H43B 0.980 no
C43 H43C 0.980 no
C44 H44A 0.980 no
C44 H44B 0.980 no
C44 H44C 0.980 no
C45 H45A 0.980 no
C45 H45B 0.980 no
C45 H45C 0.980 no
